data_7113570
loop_
_publ_author_name
'Pan, Long'
'Liu, Haiming'
'Kelly, Sean P.'
'Huang, Xiaoying'
'Olson, David H.'
'Li, Jing'

_publ_section_title
;
 &#x211D;PM-2: A recyclable porous material with unusual adsorption
 capability: self assembly via structural transformations
;
_journal_coden_ASTM CHCOFS
_journal_issue 7
_journal_name_full
;
 Chemical Communications (Cambridge, United Kingdom)
;
_journal_page_first 854
_journal_page_last 855
_journal_paper_doi 10.1039/b211738j
_journal_year 2003
_chemical_formula_moiety Co2(bpdc)2(bpy)2].DMF
_chemical_formula_sum 'C51 H39 Co2 N5 O9'
_chemical_formula_weight 983.73
_space_group_IT_number 15
_symmetry_cell_setting monoclinic
_symmetry_space_group_name_Hall '-C 2yc'
_symmetry_space_group_name_H-M 'C 1 2/c 1'
_atom_sites_solution_hydrogens geom
_atom_sites_solution_primary direct
_atom_sites_solution_secondary difmap
_audit_creation_method SHELXL-97
_cell_angle_alpha 90.00
_cell_angle_beta 96.20(3)
_cell_angle_gamma 90.00
_cell_formula_units_Z 4
_cell_length_a 9.523(2)
_cell_length_b 20.618(4)
_cell_length_c 25.874(5)
_cell_measurement_reflns_used 25
_cell_measurement_temperature 293(2)
_cell_measurement_theta_max 10.35
_cell_measurement_theta_min 5.80
_cell_volume 5050.5(18)
_computing_cell_refinement CAD4/PC
_computing_data_collection CAD4/PC
_computing_data_reduction XCAD4/PC
_computing_molecular_graphics 'Material Studio'
_computing_publication_material 'Windows Word2000'
_computing_structure_refinement 'SHELXL-97 (Sheldrick, 1997)'
_computing_structure_solution 'SHELXS-97 (Sheldrick, 1990)'
_diffrn_ambient_temperature 293(2)
_diffrn_measured_fraction_theta_full 0.999
_diffrn_measured_fraction_theta_max 0.999
_diffrn_measurement_device_type 'Enraf-Nonius CAD4'
_diffrn_measurement_method \w
_diffrn_radiation_monochromator graphite
_diffrn_radiation_source 'fine-focus sealed tube'
_diffrn_radiation_type MoK\a
_diffrn_radiation_wavelength 0.71073
_diffrn_reflns_av_R_equivalents 0.0797
_diffrn_reflns_av_sigmaI/netI 0.1736
_diffrn_reflns_limit_h_max 11
_diffrn_reflns_limit_h_min 0
_diffrn_reflns_limit_k_max 24
_diffrn_reflns_limit_k_min 0
_diffrn_reflns_limit_l_max 30
_diffrn_reflns_limit_l_min -30
_diffrn_reflns_number 4734
_diffrn_reflns_theta_full 24.96
_diffrn_reflns_theta_max 24.96
_diffrn_reflns_theta_min 2.13
_diffrn_standards_decay_% +-9.0
_diffrn_standards_interval_count 200
_diffrn_standards_interval_time 150
_diffrn_standards_number 3
_exptl_absorpt_coefficient_mu 0.714
_exptl_absorpt_correction_T_max 0.997
_exptl_absorpt_correction_T_min 0.736
_exptl_absorpt_correction_type psi-scan
_exptl_crystal_density_diffrn 1.294
_exptl_crystal_density_method 'not measured'
_exptl_crystal_F_000 2024
_refine_diff_density_max 0.814
_refine_diff_density_min -0.788
_refine_diff_density_rms 0.159
_refine_ls_extinction_method none
_refine_ls_goodness_of_fit_ref 1.220
_refine_ls_hydrogen_treatment mixed
_refine_ls_matrix_type full
_refine_ls_number_parameters 304
_refine_ls_number_reflns 2230
_refine_ls_number_restraints 8
_refine_ls_restrained_S_all 1.219
_refine_ls_R_factor_all 0.2393
_refine_ls_R_factor_gt 0.1228
_refine_ls_shift/su_max 0.000
_refine_ls_shift/su_mean 0.000
_refine_ls_structure_factor_coef Fsqd
_refine_ls_weighting_details 'calc w=1/[\s^2^(Fo^2^)+(0.0000P)^2^+160.0000P] where P=(Fo^2^+2Fc^2^)/3'
_refine_ls_weighting_scheme calc
_refine_ls_wR_factor_gt 0.2634
_refine_ls_wR_factor_ref 0.3045
_reflns_number_gt 2230
_reflns_number_total 4438
_reflns_threshold_expression >2sigma(I)
_cod_duplicate_entry 7104038
_cod_data_source_file b211738j.txt
_cod_data_source_block nc3-33a
_cod_depositor_comments
;
The following automatic conversions were performed:

'_symmetry_cell_setting' tag value 'monoclcinic' was replaced with
'monoclinic' value as specified in the replacement file
'/home/robertas/cod-tools/perl-scripts/inputs/replacement_values.lst'.

Automatic conversion script
Id: cif_fix_values 3143 2015-03-26 13:38:13Z robertas 
;
_cod_original_cell_volume 5050.5(17)
_cod_original_sg_symbol_H-M C2/c
_cod_database_code 7113570

loop_
_symmetry_equiv_pos_as_xyz
'x, y, z'
'-x, y, -z+1/2'
'x+1/2, y+1/2, z'
'-x+1/2, y+1/2, -z+1/2'
'-x, -y, -z'
'x, -y, z-1/2'
'-x+1/2, -y+1/2, -z'
'x+1/2, -y+1/2, z-1/2'

loop_
_atom_site_label
_atom_site_type_symbol
_atom_site_fract_x
_atom_site_fract_y
_atom_site_fract_z
_atom_site_U_iso_or_equiv
_atom_site_adp_type
_atom_site_occupancy
_atom_site_symmetry_multiplicity
_atom_site_calc_flag
_atom_site_refinement_flags
Co Co 0.5947(2) 0.30277(9) 0.95575(6) 0.0310(5) Uani 1 1 d .
O1 O 0.3887(9) 0.3477(5) 0.9344(3) 0.047(3) Uani 1 1 d .
O2 O 0.5196(10) 0.3194(5) 0.8735(3) 0.049(3) Uani 1 1 d .
O3 O 0.5670(9) 0.3107(4) 1.0322(3) 0.034(2) Uani 1 1 d .
O4 O 0.7189(10) 0.2364(5) 1.0602(3) 0.049(3) Uani 1 1 d .
N1 N 0.6971(13) 0.3963(5) 0.9593(4) 0.041(3) Uani 1 1 d .
N2 N 0.9998(12) 0.7078(5) 0.9532(4) 0.041(3) Uani 1 1 d .
C1 C 0.4071(17) 0.3415(7) 0.8868(5) 0.044(4) Uani 1 1 d .
C2 C 0.2917(16) 0.3596(7) 0.8472(5) 0.040(3) Uani 1 1 d .
C3 C 0.1542(19) 0.3644(9) 0.8601(6) 0.063(5) Uani 1 1 d .
H3A H 0.1354 0.3601 0.8945 0.075 Uiso 1 1 calc R
C4 C 0.0480(17) 0.3754(9) 0.8219(6) 0.063(5) Uani 1 1 d .
H4A H -0.0418 0.3809 0.8322 0.076 Uiso 1 1 calc R
C5 C 0.0589(17) 0.3792(7) 0.7710(5) 0.045(4) Uani 1 1 d .
C6 C 0.1996(18) 0.3763(8) 0.7580(5) 0.056(5) Uani 1 1 d .
H6A H 0.2167 0.3818 0.7236 0.068 Uiso 1 1 calc R
C7 C 0.3119(17) 0.3653(8) 0.7956(5) 0.056(4) Uani 1 1 d .
H7A H 0.4026 0.3617 0.7857 0.068 Uiso 1 1 calc R
C8 C 0.6296(14) 0.2787(6) 1.0675(5) 0.030(3) Uani 1 1 d .
C9 C 0.5930(15) 0.2869(6) 1.1220(4) 0.032(3) Uani 1 1 d .
C10 C 0.6851(15) 0.2686(7) 1.1631(5) 0.044(4) Uani 1 1 d .
H10A H 0.7711 0.2503 1.1571 0.052 Uiso 1 1 calc R
C11 C 0.6536(16) 0.2765(7) 1.2147(5) 0.044(4) Uani 1 1 d .
H11A H 0.7212 0.2679 1.2426 0.053 Uiso 1 1 calc R
C12 C 0.5188(15) 0.2975(7) 1.2231(5) 0.042(3) Uani 1 1 d .
C13 C 0.4271(16) 0.3137(8) 1.1812(5) 0.052(4) Uani 1 1 d .
H13A H 0.3373 0.3282 1.1865 0.062 Uiso 1 1 calc R
C14 C 0.4633(17) 0.3092(8) 1.1306(5) 0.054(4) Uani 1 1 d .
H14A H 0.3989 0.3216 1.1027 0.065 Uiso 1 1 calc R
C15 C 0.666(2) 0.4426(7) 0.9920(7) 0.080(7) Uani 1 1 d .
H15A H 0.6012 0.4333 1.0155 0.096 Uiso 1 1 calc R
C16 C 0.724(2) 0.5030(8) 0.9927(7) 0.081(7) Uani 1 1 d .
H16A H 0.7050 0.5329 1.0180 0.098 Uiso 1 1 calc R
C17 C 0.8103(15) 0.5194(6) 0.9561(5) 0.041(4) Uani 1 1 d .
C18 C 0.845(2) 0.4711(8) 0.9251(7) 0.086(7) Uani 1 1 d .
H18A H 0.9116 0.4786 0.9020 0.103 Uiso 1 1 calc R
C19 C 0.784(2) 0.4111(8) 0.9268(7) 0.086(7) Uani 1 1 d .
H19A H 0.8067 0.3797 0.9033 0.104 Uiso 1 1 calc R
C20 C 0.8718(16) 0.5862(7) 0.9551(5) 0.045(4) Uani 1 1 d .
C21 C 0.8352(16) 0.6356(7) 0.9852(6) 0.051(4) Uani 1 1 d .
H21A H 0.7678 0.6289 1.0081 0.061 Uiso 1 1 calc R
C22 C 0.8958(14) 0.6953(7) 0.9824(6) 0.051(4) Uani 1 1 d .
H22A H 0.8630 0.7289 1.0019 0.061 Uiso 1 1 calc R
C23 C 1.036(2) 0.6623(8) 0.9235(7) 0.086(7) Uani 1 1 d .
H23A H 1.1031 0.6713 0.9008 0.103 Uiso 1 1 calc R
C24 C 0.978(2) 0.5994(8) 0.9238(8) 0.090(8) Uani 1 1 d .
H24A H 1.0114 0.5669 0.9033 0.107 Uiso 1 1 calc R
C25 C 0.387(2) 0.532(3) 0.8074(9) 0.18(3) Uiso 0.50 1 d PD
O5 O 0.419(4) 0.522(4) 0.7603(13) 0.17(3) Uiso 0.25 1 d PD
N3 N 0.290(3) 0.540(3) 0.8197(10) 0.18(2) Uiso 0.50 1 d PD
C26 C 0.293(6) 0.529(4) 0.8771(12) 0.22(3) Uiso 0.50 1 d PD
C27 C 0.182(4) 0.556(4) 0.7748(18) 0.21(3) Uiso 0.50 1 d PD
O5B O 0.502(4) 0.511(4) 0.834(2) 0.17(3) Uiso 0.25 1 d PD

loop_
_atom_site_aniso_label
_atom_site_aniso_U_11
_atom_site_aniso_U_22
_atom_site_aniso_U_33
_atom_site_aniso_U_23
_atom_site_aniso_U_13
_atom_site_aniso_U_12
Co 0.0419(10) 0.0271(9) 0.0247(8) 0.0008(8) 0.0061(7) -0.0061(10)
O1 0.033(6) 0.077(7) 0.031(5) 0.004(5) -0.001(4) -0.004(5)
O2 0.043(6) 0.062(7) 0.040(5) -0.007(5) -0.002(5) 0.003(5)
O3 0.053(6) 0.031(5) 0.017(4) 0.001(4) -0.003(4) 0.007(5)
O4 0.052(7) 0.056(7) 0.039(5) 0.002(5) 0.012(5) -0.003(6)
N1 0.057(8) 0.033(7) 0.033(6) -0.001(5) 0.011(6) -0.002(6)
N2 0.060(8) 0.021(6) 0.046(6) -0.005(5) 0.017(6) -0.016(5)
C1 0.061(11) 0.033(8) 0.037(8) 0.001(6) -0.002(8) 0.000(7)
C2 0.047(9) 0.035(8) 0.037(8) -0.002(6) 0.002(7) -0.010(7)
C3 0.074(13) 0.079(13) 0.036(8) -0.002(8) 0.009(9) -0.003(10)
C4 0.044(10) 0.104(15) 0.043(9) -0.004(9) 0.005(8) -0.022(10)
C5 0.064(11) 0.040(9) 0.032(8) 0.001(6) 0.003(7) 0.002(8)
C6 0.076(13) 0.070(11) 0.021(7) 0.009(7) -0.005(8) -0.004(9)
C7 0.054(11) 0.074(12) 0.040(9) 0.000(8) 0.000(8) -0.011(9)
C8 0.034(8) 0.027(7) 0.031(7) -0.009(6) 0.014(6) -0.001(6)
C9 0.048(9) 0.027(7) 0.020(6) 0.000(5) 0.007(6) -0.004(6)
C10 0.040(9) 0.045(9) 0.049(9) 0.001(7) 0.017(7) 0.005(7)
C11 0.056(10) 0.056(9) 0.020(6) 0.005(6) 0.000(6) -0.006(8)
C12 0.056(9) 0.042(8) 0.030(7) 0.005(7) 0.014(6) 0.012(8)
C13 0.058(10) 0.069(12) 0.030(7) 0.005(8) 0.016(7) 0.010(9)
C14 0.083(12) 0.054(10) 0.026(7) 0.010(7) 0.007(7) 0.011(10)
C15 0.122(17) 0.036(9) 0.097(14) -0.023(9) 0.076(13) -0.024(10)
C16 0.131(18) 0.038(10) 0.088(13) -0.026(9) 0.075(13) -0.031(10)
C17 0.042(9) 0.029(8) 0.055(9) -0.002(7) 0.022(7) -0.015(7)
C18 0.134(18) 0.048(10) 0.093(13) -0.028(10) 0.094(13) -0.056(11)
C19 0.146(19) 0.034(9) 0.094(14) -0.039(9) 0.081(14) -0.046(11)
C20 0.070(11) 0.035(8) 0.033(8) -0.008(6) 0.016(7) -0.007(8)
C21 0.054(10) 0.034(8) 0.073(10) -0.013(8) 0.041(8) -0.014(8)
C22 0.043(9) 0.031(8) 0.085(11) -0.007(8) 0.032(8) -0.004(8)
C23 0.131(18) 0.057(11) 0.082(13) -0.033(10) 0.076(13) -0.059(12)
C24 0.130(18) 0.040(10) 0.117(16) -0.044(10) 0.093(14) -0.053(11)

loop_
_atom_type_symbol
_atom_type_description
_atom_type_scat_dispersion_real
_atom_type_scat_dispersion_imag
_atom_type_scat_source
C C 0.0033 0.0016 'International Tables Vol C Tables 4.2.6.8 and 6.1.1.4'
H H 0.0000 0.0000 'International Tables Vol C Tables 4.2.6.8 and 6.1.1.4'
N N 0.0061 0.0033 'International Tables Vol C Tables 4.2.6.8 and 6.1.1.4'
O O 0.0106 0.0060 'International Tables Vol C Tables 4.2.6.8 and 6.1.1.4'
Co Co 0.3494 0.9721 'International Tables Vol C Tables 4.2.6.8 and 6.1.1.4'

loop_
_geom_angle_atom_site_label_1
_geom_angle_atom_site_label_2
_geom_angle_atom_site_label_3
_geom_angle
_geom_angle_site_symmetry_1
_geom_angle_site_symmetry_3
O3 Co O4 116.0(4) . 7_657
O3 Co N2 90.2(4) . 3_445
O4 Co N2 90.3(4) 7_657 3_445
O3 Co N1 89.5(4) . .
O4 Co N1 87.9(4) 7_657 .
N2 Co N1 177.9(5) 3_445 .
O3 Co O1 90.2(3) . .
O4 Co O1 153.8(3) 7_657 .
N2 Co O1 90.9(4) 3_445 .
N1 Co O1 91.2(4) . .
O3 Co O2 150.2(4) . .
O4 Co O2 93.8(4) 7_657 .
N2 Co O2 91.2(4) 3_445 .
N1 Co O2 90.0(4) . .
O1 Co O2 60.0(3) . .
O3 Co C1 120.6(4) . .
O4 Co C1 123.5(4) 7_657 .
N2 Co C1 90.2(5) 3_445 .
N1 Co C1 91.7(4) . .
O1 Co C1 30.3(4) . .
O2 Co C1 29.7(4) . .
C1 O1 Co 89.4(9) . .
C1 O2 Co 89.4(8) . .
C8 O3 Co 125.3(8) . .
C8 O4 Co 159.0(9) . 7_657
C19 N1 C15 116.9(13) . .
C19 N1 Co 120.4(10) . .
C15 N1 Co 122.5(10) . .
C23 N2 C22 117.6(12) . .
C23 N2 Co 122.8(10) . 3
C22 N2 Co 119.6(9) . 3
O2 C1 O1 121.1(13) . .
O2 C1 C2 120.1(13) . .
O1 C1 C2 118.7(14) . .
O2 C1 Co 60.9(7) . .
O1 C1 Co 60.3(7) . .
C2 C1 Co 175.7(10) . .
C7 C2 C3 117.6(14) . .
C7 C2 C1 121.8(14) . .
C3 C2 C1 120.2(13) . .
C4 C3 C2 118.9(15) . .
C4 C3 H3A 120.5 . .
C2 C3 H3A 120.5 . .
C5 C4 C3 126.8(16) . .
C5 C4 H4A 116.6 . .
C3 C4 H4A 116.6 . .
C4 C5 C6 114.1(14) . .
C4 C5 C5 126.3(19) . 2_556
C6 C5 C5 119.2(16) . 2_556
C7 C6 C5 121.2(13) . .
C7 C6 H6A 119.4 . .
C5 C6 H6A 119.4 . .
C2 C7 C6 121.2(15) . .
C2 C7 H7A 119.4 . .
C6 C7 H7A 119.4 . .
O3 C8 O4 123.2(11) . .
O3 C8 C9 119.7(11) . .
O4 C8 C9 116.9(12) . .
C10 C9 C14 119.3(12) . .
C10 C9 C8 120.7(12) . .
C14 C9 C8 120.0(12) . .
C9 C10 C11 121.6(13) . .
C9 C10 H10A 119.2 . .
C11 C10 H10A 119.2 . .
C12 C11 C10 118.5(13) . .
C12 C11 H11A 120.8 . .
C10 C11 H11A 120.8 . .
C13 C12 C11 118.5(12) . .
C13 C12 C12 123.5(16) . 2_657
C11 C12 C12 117.9(15) . 2_657
C12 C13 C14 122.1(14) . .
C12 C13 H13A 119.0 . .
C14 C13 H13A 119.0 . .
C9 C14 C13 119.8(13) . .
C9 C14 H14A 120.1 . .
C13 C14 H14A 120.1 . .
N1 C15 C16 123.0(15) . .
N1 C15 H15A 118.5 . .
C16 C15 H15A 118.5 . .
C17 C16 C15 119.6(15) . .
C17 C16 H16A 120.2 . .
C15 C16 H16A 120.2 . .
C18 C17 C16 116.0(13) . .
C18 C17 C20 123.2(12) . .
C16 C17 C20 120.6(13) . .
C17 C18 C19 121.1(13) . .
C17 C18 H18A 119.4 . .
C19 C18 H18A 119.4 . .
N1 C19 C18 123.0(14) . .
N1 C19 H19A 118.5 . .
C18 C19 H19A 118.5 . .
C21 C20 C24 115.9(13) . .
C21 C20 C17 123.8(13) . .
C24 C20 C17 120.2(12) . .
C20 C21 C22 120.9(13) . .
C20 C21 H21A 119.6 . .
C22 C21 H21A 119.6 . .
N2 C22 C21 123.3(13) . .
N2 C22 H22A 118.4 . .
C21 C22 H22A 118.4 . .
N2 C23 C24 122.5(14) . .
N2 C23 H23A 118.8 . .
C24 C23 H23A 118.8 . .
C20 C24 C23 119.6(14) . .
C20 C24 H24A 120.2 . .
C23 C24 H24A 120.2 . .
N3 C25 O5 129(2) . .
N3 C25 O5B 129(2) . .
O5 C25 O5B 101(5) . .
C25 O5 O5 127(4) . 2_656
C25 N3 C27 111.1(12) . .
C25 N3 C26 111.0(12) . .
C27 N3 C26 138(3) . .

loop_
_geom_bond_atom_site_label_1
_geom_bond_atom_site_label_2
_geom_bond_distance
_geom_bond_site_symmetry_2
Co O3 2.030(7) .
Co O4 2.033(10) 7_657
Co N2 2.154(10) 3_445
Co N1 2.158(11) .
Co O1 2.185(10) .
Co O2 2.197(9) .
Co C1 2.515(15) .
O1 C1 1.270(15) .
O2 C1 1.245(16) .
O3 C8 1.228(14) .
O4 C8 1.247(15) .
O4 Co 2.033(10) 7_657
N1 C19 1.278(18) .
N1 C15 1.330(17) .
N2 C23 1.285(18) .
N2 C22 1.334(16) .
N2 Co 2.154(10) 3
C1 C2 1.468(19) .
C2 C7 1.374(19) .
C2 C3 1.39(2) .
C3 C4 1.36(2) .
C3 H3A 0.9300 .
C4 C5 1.334(19) .
C4 H4A 0.9300 .
C5 C6 1.42(2) .
C5 C5 1.48(3) 2_556
C6 C7 1.38(2) .
C6 H6A 0.9300 .
C7 H7A 0.9300 .
C8 C9 1.500(16) .
C9 C10 1.356(17) .
C9 C14 1.359(19) .
C10 C11 1.409(17) .
C10 H10A 0.9300 .
C11 C12 1.393(19) .
C11 H11A 0.9300 .
C12 C13 1.357(18) .
C12 C12 1.48(2) 2_657
C13 C14 1.393(17) .
C13 H13A 0.9300 .
C14 H14A 0.9300 .
C15 C16 1.36(2) .
C15 H15A 0.9300 .
C16 C17 1.36(2) .
C16 H16A 0.9300 .
C17 C18 1.343(19) .
C17 C20 1.497(17) .
C18 C19 1.371(19) .
C18 H18A 0.9300 .
C19 H19A 0.9300 .
C20 C21 1.352(18) .
C20 C24 1.39(2) .
C21 C22 1.364(19) .
C21 H21A 0.9300 .
C22 H22A 0.9300 .
C23 C24 1.41(2) .
C23 H23A 0.9300 .
C24 H24A 0.9300 .
C25 N3 1.027(19) .
C25 O5 1.3000(11) .
C25 O5B 1.3000(11) .
O5 O5 1.69(7) 2_656
N3 C27 1.5000(11) .
N3 C26 1.5000(11) .
